data_2008174
loop_
_publ_author_name
'Suzuki, Takayoshi'
'Imamura, Takeshi'
'Kaizaki, Sumio'

_publ_section_title
;
 Tricarbonyl[1,1,1-tris(dimethylphosphinomethyl)ethane]chromium(0),
 -molybdenum(0) and -tungsten(0) complexes
;
_journal_issue 2
_journal_name_full 'Acta Crystallographica Section C'
_journal_page_first 182
_journal_page_last 186
_journal_paper_doi 10.1107/S0108270198012414
_journal_volume 55
_journal_year 1999
_chemical_formula_iupac '[Mo (C11 H27 P3) (C O)3]'
_chemical_formula_moiety 'C14 H27 Mo O3 P3'
_chemical_formula_sum 'C14 H27 Mo O3 P3'
_chemical_formula_weight 432.23
_chemical_name_systematic Tricarbonyl[1,1,1-tris(dimethylphosphinomethyl)ethane]molybdenum(0)
_space_group_IT_number 14
_symmetry_cell_setting monoclinic
_symmetry_space_group_name_Hall '-P 2yn'
_symmetry_space_group_name_H-M 'P 1 21/n 1'
_cell_angle_alpha 90
_cell_angle_beta 96.59(2)
_cell_angle_gamma 90
_cell_formula_units_Z 4
_cell_length_a 8.601(2)
_cell_length_b 16.324(4)
_cell_length_c 14.422(2)
_cell_measurement_reflns_used 25
_cell_measurement_temperature 296.2
_cell_measurement_theta_max 15.03
_cell_measurement_theta_min 14.76
_cell_volume 2011.5(7)
_computing_cell_refinement 'Rigaku/AFC Diffractometer Control Software'
_computing_data_collection 'Rigaku/AFC Diffractometer Control Software'
_computing_data_reduction TEXSAN
_computing_molecular_graphics 'TEXSAN ORTEP'
_computing_publication_material TEXSAN
_computing_structure_refinement TEXSAN
_computing_structure_solution SHELXS86
_diffrn_measurement_device_type 'Rigaku AFC5R'
_diffrn_measurement_method \w--2\q
_diffrn_radiation_type 'Mo K\a'
_diffrn_radiation_wavelength 0.7107
_diffrn_reflns_av_R_equivalents 0.0115
_diffrn_reflns_limit_h_max 12
_diffrn_reflns_limit_h_min 0
_diffrn_reflns_limit_k_max 22
_diffrn_reflns_limit_k_min 0
_diffrn_reflns_limit_l_max 20
_diffrn_reflns_limit_l_min -20
_diffrn_reflns_number 6204
_diffrn_reflns_theta_max 30.00
_diffrn_standards_decay_% 0.39
_diffrn_standards_interval_count 150
_diffrn_standards_number 3
_exptl_absorpt_coefficient_mu 0.8950
_exptl_absorpt_correction_T_max 0.712
_exptl_absorpt_correction_T_min 0.662
_exptl_absorpt_correction_type psi-scan
_exptl_absorpt_process_details '(North et al., 1968)'
_exptl_crystal_colour colorless
_exptl_crystal_density_diffrn 1.427
_exptl_crystal_density_method 'not measured'
_exptl_crystal_description prism
_exptl_crystal_F_000 888
_exptl_crystal_size_max 0.40
_exptl_crystal_size_mid 0.40
_exptl_crystal_size_min 0.38
_refine_diff_density_max 0.44
_refine_diff_density_min -0.63
_refine_ls_extinction_method none
_refine_ls_goodness_of_fit_ref 1.746
_refine_ls_hydrogen_treatment noref
_refine_ls_number_parameters 190
_refine_ls_number_reflns 4492
_refine_ls_R_factor_gt 0.0408
_refine_ls_shift/su_max 0.0011
_refine_ls_structure_factor_coef F
_refine_ls_weighting_details 'w = 1/[\s^2^(Fo) + 0.00010|Fo|^2^]'
_refine_ls_weighting_scheme calc
_refine_ls_wR_factor_ref 0.0502
_reflns_number_gt 4492
_reflns_number_total 5854
_reflns_threshold_expression I>2\s(I)
_cod_data_source_file oa1069.cif
_cod_data_source_block II
_cod_original_cell_volume 2011.4(7)
_cod_original_sg_symbol_H-M 'P 21/n'
_cod_database_code 2008174

loop_
_symmetry_equiv_pos_as_xyz
'  +x,  +y,  +z'
1/2-x,1/2+y,1/2-z
'  -x,  -y,  -z'
1/2+x,1/2-y,1/2+z

loop_
_atom_site_label
_atom_site_fract_x
_atom_site_fract_y
_atom_site_fract_z
_atom_site_U_iso_or_equiv
_atom_site_adp_type
_atom_site_refinement_flags
_atom_site_occupancy
_atom_site_disorder_assembly
_atom_site_disorder_group
_atom_site_type_symbol
Mo 0.20286(3) 0.71668(2) 0.71656(2) 0.03995(7) Uani . 1.00 . . Mo
P1 0.47650(10) 0.74316(6) 0.78765(7) 0.0529(3) Uani . 1.00 . . P
P2 0.32910(10) 0.60470(6) 0.63698(6) 0.0482(2) Uani . 1.00 . . P
P3 0.20610(10) 0.61574(7) 0.84528(7) 0.0582(3) Uani . 1.00 . . P
O1 -0.1266(3) 0.6600(3) 0.6254(3) 0.1060(10) Uani . 1.00 . . O
O2 0.0411(6) 0.8414(2) 0.8385(3) 0.116(2) Uani . 1.00 . . O
O3 0.2302(5) 0.8476(2) 0.5603(2) 0.0910(10) Uani . 1.00 . . O
C1 0.6466(5) 0.5060(3) 0.8517(3) 0.0690(10) Uani . 1.00 . . C
C2 0.5197(4) 0.5674(2) 0.8136(2) 0.0465(9) Uani . 1.00 . . C
C3 0.5993(4) 0.6510(2) 0.8094(3) 0.0550(10) Uani . 1.00 . . C
C4 0.4533(5) 0.5363(2) 0.7163(3) 0.0650(10) Uani . 1.00 . . C
C5 0.3950(4) 0.5683(2) 0.8826(3) 0.0590(10) Uani . 1.00 . . C
C6 0.5012(8) 0.7919(3) 0.9019(4) 0.114(2) Uani . 1.00 . . C
C7 0.6034(6) 0.8077(3) 0.7248(5) 0.109(2) Uani . 1.00 . . C
C8 0.4588(6) 0.6323(4) 0.5518(3) 0.091(2) Uani . 1.00 . . C
C9 0.2044(6) 0.5299(3) 0.5702(4) 0.092(2) Uani . 1.00 . . C
C10 0.0828(6) 0.5263(4) 0.8237(5) 0.119(2) Uani . 1.00 . . C
C11 0.1426(8) 0.6494(4) 0.9554(4) 0.127(3) Uani . 1.00 . . C
C21 -0.0068(4) 0.6819(3) 0.6589(3) 0.0640(10) Uani . 1.00 . . C
C22 0.1051(6) 0.7975(2) 0.7935(3) 0.0710(10) Uani . 1.00 . . C
C23 0.2193(5) 0.7986(2) 0.6176(2) 0.0542(10) Uani . 1.00 . . C
H1 0.7289 0.4975 0.8087 0.0739 Uiso . 1.00 . . H
H2 0.6063 0.4487 0.8711 0.0739 Uiso . 1.00 . . H
H3 0.6933 0.5248 0.9240 0.0739 Uiso . 1.00 . . H
H4 0.6758 0.6602 0.8589 0.0739 Uiso . 1.00 . . H
H5 0.6635 0.6427 0.7628 0.0739 Uiso . 1.00 . . H
H6 0.5422 0.5217 0.6849 0.0817 Uiso . 1.00 . . H
H7 0.3950 0.4883 0.7250 0.0817 Uiso . 1.00 . . H
H8 0.3773 0.5135 0.9015 0.0725 Uiso . 1.00 . . H
H9 0.4408 0.5977 0.9384 0.0725 Uiso . 1.00 . . H
H10 0.4624 0.8468 0.8988 0.1398 Uiso . 1.00 . . H
H11 0.6008 0.7887 0.9315 0.1398 Uiso . 1.00 . . H
H12 0.4306 0.7627 0.9431 0.1398 Uiso . 1.00 . . H
H13 0.6980 0.8184 0.7609 0.1239 Uiso . 1.00 . . H
H14 0.6236 0.7802 0.6677 0.1239 Uiso . 1.00 . . H
H15 0.5507 0.8581 0.7068 0.1239 Uiso . 1.00 . . H
H16 0.4013 0.6526 0.4960 0.1092 Uiso . 1.00 . . H
H17 0.5198 0.5865 0.5366 0.1092 Uiso . 1.00 . . H
H18 0.5302 0.6750 0.5762 0.1092 Uiso . 1.00 . . H
H19 0.1393 0.5549 0.5203 0.1106 Uiso . 1.00 . . H
H20 0.1353 0.5031 0.6101 0.1106 Uiso . 1.00 . . H
H21 0.2645 0.4877 0.5455 0.1106 Uiso . 1.00 . . H
H22 0.0721 0.4973 0.8798 0.1368 Uiso . 1.00 . . H
H23 -0.0183 0.5405 0.7941 0.1368 Uiso . 1.00 . . H
H24 0.1290 0.4885 0.7820 0.1368 Uiso . 1.00 . . H
H25 0.1278 0.6045 0.9950 0.1458 Uiso . 1.00 . . H
H26 0.2198 0.6856 0.9879 0.1458 Uiso . 1.00 . . H
H27 0.0464 0.6797 0.9448 0.1458 Uiso . 1.00 . . H

loop_
_atom_site_aniso_label
_atom_site_aniso_U_11
_atom_site_aniso_U_22
_atom_site_aniso_U_33
_atom_site_aniso_U_12
_atom_site_aniso_U_13
_atom_site_aniso_U_23
Mo 0.04310(10) 0.04030(10) 0.03640(10) 0.00770(10) 0.00422(9) 0.00330(10)
P1 0.0601(5) 0.0430(5) 0.0514(5) -0.0064(4) -0.0121(4) 0.0026(4)
P2 0.0452(4) 0.0528(5) 0.0455(4) 0.0062(4) 0.0003(3) -0.0109(4)
P3 0.0508(5) 0.0630(6) 0.0643(6) 0.0140(4) 0.0223(4) 0.0251(5)
O1 0.047(2) 0.164(4) 0.105(3) -0.014(2) -0.001(2) 0.007(3)
O2 0.193(4) 0.074(2) 0.093(3) 0.050(3) 0.068(3) 0.004(2)
O3 0.136(3) 0.075(2) 0.058(2) -0.018(2) -0.012(2) 0.026(2)
C1 0.054(2) 0.069(3) 0.082(3) 0.019(2) 0.001(2) 0.018(2)
C2 0.038(2) 0.046(2) 0.055(2) 0.0080(10) 0.0050(10) 0.0090(10)
C3 0.039(2) 0.063(2) 0.060(2) 0.000(2) -0.0010(10) 0.009(2)
C4 0.064(2) 0.058(2) 0.070(2) 0.024(2) -0.004(2) -0.015(2)
C5 0.052(2) 0.057(2) 0.068(2) 0.009(2) 0.012(2) 0.026(2)
C6 0.148(6) 0.090(4) 0.088(4) 0.027(4) -0.051(4) -0.043(3)
C7 0.082(3) 0.083(3) 0.157(6) -0.032(3) -0.013(3) 0.057(4)
C8 0.087(3) 0.125(5) 0.067(3) 0.026(3) 0.035(2) -0.004(3)
C9 0.096(3) 0.069(3) 0.101(4) 0.005(3) -0.033(3) -0.034(3)
C10 0.060(3) 0.099(4) 0.194(7) -0.021(3) 0.004(3) 0.070(4)
C11 0.149(6) 0.157(6) 0.086(4) 0.076(5) 0.068(4) 0.054(4)
C21 0.044(2) 0.086(3) 0.061(2) 0.008(2) 0.005(2) 0.009(2)
C22 0.106(3) 0.052(2) 0.058(2) 0.030(2) 0.022(2) 0.009(2)
C23 0.068(2) 0.050(2) 0.041(2) 0.000(2) -0.006(2) 0.0040(10)

loop_
_atom_type_symbol
_atom_type_scat_dispersion_real
_atom_type_scat_dispersion_imag
_atom_type_scat_source
Mo -1.683 0.686
;
International Tables for X-ray Crystallography (1992, Vol. C, Tables 4.2.6.8
and 6.1.1.1)
;
P 0.102 0.094
;
International Tables for X-ray Crystallography (1992, Vol. C, Tables 4.2.6.8
and 6.1.1.1)
;
O 0.011 0.006
;
International Tables for X-ray Crystallography (1992, Vol. C, Tables 4.2.6.8
and 6.1.1.1)
;
C 0.003 0.002
;
International Tables for X-ray Crystallography (1992, Vol. C, Tables 4.2.6.8
and 6.1.1.1)
;
H 0.000 0.000
;
International Tables for X-ray Crystallography (1992, Vol. C, Tables 4.2.6.8
and 6.1.1.1)
;

loop_
_geom_angle_atom_site_label_1
_geom_angle_atom_site_label_2
_geom_angle_atom_site_label_3
_geom_angle
_geom_angle_publ_flag
P1 Mo P2 82.82(3) yes
P1 Mo P3 83.02(3) yes
P1 Mo C21 173.20(10) yes
P1 Mo C22 95.5(2) no
P1 Mo C23 92.10(10) no
P2 Mo P3 83.60(3) yes
P2 Mo C21 91.20(10) no
P2 Mo C22 173.10(10) yes
P2 Mo C23 95.30(10) no
P3 Mo C21 93.20(10) no
P3 Mo C22 89.50(10) no
P3 Mo C23 175.10(10) yes
C21 Mo C22 90.1(2) yes
C21 Mo C23 91.6(2) yes
C22 Mo C23 91.4(2) yes
Mo P1 C3 115.10(10) no
Mo P1 C6 117.1(2) no
Mo P1 C7 119.0(2) no
C3 P1 C6 101.3(2) no
C3 P1 C7 101.0(2) no
C6 P1 C7 100.5(3) no
Mo P2 C4 114.40(10) no
Mo P2 C8 118.0(2) no
Mo P2 C9 118.4(2) no
C4 P2 C8 102.3(2) no
C4 P2 C9 100.7(2) no
C8 P2 C9 100.3(3) no
Mo P3 C5 115.80(10) no
Mo P3 C10 116.8(2) no
Mo P3 C11 118.2(2) no
C5 P3 C10 101.1(2) no
C5 P3 C11 102.5(2) no
C10 P3 C11 99.5(3) no
C1 C2 C3 107.1(3) no
C1 C2 C4 106.6(3) no
C1 C2 C5 107.0(3) no
C3 C2 C4 112.3(3) no
C3 C2 C5 111.2(3) no
C4 C2 C5 112.2(3) no
P1 C3 C2 118.9(2) no
P2 C4 C2 119.5(3) no
P3 C5 C2 118.3(2) no
Mo C21 O1 178.5(4) yes
Mo C22 O2 176.0(5) yes
Mo C23 O3 179.0(3) yes
C2 C1 H1 113.0(4) no
C2 C1 H2 115.8(3) no
C2 C1 H3 108.6(3) no
H1 C1 H2 108.8(4) no
H1 C1 H3 114.4(4) no
H2 C1 H3 95.3(3) no
P1 C3 H4 110.0(3) no
P1 C3 H5 111.9(3) no
C2 C3 H4 113.4(3) no
C2 C3 H5 101.7(3) no
H4 C3 H5 98.8(3) no
P2 C4 H6 107.0(3) no
P2 C4 H7 107.8(3) no
C2 C4 H6 106.2(3) no
C2 C4 H7 107.4(4) no
H6 C4 H7 108.7(4) no
P3 C5 H8 108.5(3) no
P3 C5 H9 107.2(3) no
C2 C5 H8 108.7(3) no
C2 C5 H9 106.9(3) no
H8 C5 H9 106.7(3) no
P1 C6 H10 111.4(4) no
P1 C6 H11 113.9(5) no
P1 C6 H12 108.0(4) no
H10 C6 H11 112.2(6) no
H10 C6 H12 103.7(6) no
H11 C6 H12 106.9(6) no
P1 C7 H13 111.4(5) no
P1 C7 H14 109.2(4) no
P1 C7 H15 109.7(5) no
H13 C7 H14 109.3(6) no
H13 C7 H15 110.2(6) no
H14 C7 H15 106.9(6) no
P2 C8 H16 111.0(4) no
P2 C8 H17 111.1(5) no
P2 C8 H18 110.2(3) no
H16 C8 H17 109.0(5) no
H16 C8 H18 107.6(6) no
H17 C8 H18 107.8(5) no
P2 C9 H19 111.8(4) no
P2 C9 H20 110.5(4) no
P2 C9 H21 111.7(4) no
H19 C9 H20 107.0(5) no
H19 C9 H21 108.8(5) no
H20 C9 H21 106.8(5) no
P3 C10 H22 111.6(5) no
P3 C10 H23 111.5(4) no
P3 C10 H24 110.1(4) no
H22 C10 H23 109.2(5) no
H22 C10 H24 107.2(5) no
H23 C10 H24 107.1(7) no
P3 C11 H25 111.5(5) no
P3 C11 H26 110.4(4) no
P3 C11 H27 110.8(5) no
H25 C11 H26 108.2(6) no
H25 C11 H27 108.8(6) no
H26 C11 H27 107.0(7) no

loop_
_geom_bond_atom_site_label_1
_geom_bond_atom_site_label_2
_geom_bond_site_symmetry_1
_geom_bond_site_symmetry_2
_geom_bond_distance
_geom_bond_publ_flag
Mo P1 . . 2.4940(10) yes
Mo P2 . . 2.4747(9) yes
Mo P3 . . 2.4800(10) yes
Mo C21 . . 1.981(4) yes
Mo C22 . . 1.973(4) yes
Mo C23 . . 1.973(4) yes
P1 C3 . . 1.844(4) no
P1 C6 . . 1.819(5) no
P1 C7 . . 1.830(5) no
P2 C4 . . 1.848(4) no
P2 C8 . . 1.809(5) no
P2 C9 . . 1.825(4) no
P3 C5 . . 1.824(4) no
P3 C10 . . 1.811(6) no
P3 C11 . . 1.823(5) no
O1 C21 . . 1.144(5) yes
O2 C22 . . 1.149(5) yes
O3 C23 . . 1.160(4) yes
C1 C2 . . 1.537(5) no
C2 C3 . . 1.531(5) no
C2 C4 . . 1.539(5) no
C2 C5 . . 1.545(5) no
C1 H1 . . 1.003 no
C1 H2 . . 1.047 no
C1 H3 . . 1.116 no
C3 H4 . . 0.926 no
C3 H5 . . 0.928 no
C4 H6 . . 0.962 no
C4 H7 . . 0.947 no
C5 H8 . . 0.953 no
C5 H9 . . 0.980 no
C6 H10 . . 0.955 no
C6 H11 . . 0.913 no
C6 H12 . . 1.016 no
C7 H13 . . 0.931 no
C7 H14 . . 0.971 no
C7 H15 . . 0.960 no
C8 H16 . . 0.954 no
C8 H17 . . 0.952 no
C8 H18 . . 0.968 no
C9 H19 . . 0.952 no
C9 H20 . . 0.977 no
C9 H21 . . 0.955 no
C10 H22 . . 0.951 no
C10 H23 . . 0.952 no
C10 H24 . . 0.977 no
C11 H25 . . 0.947 no
C11 H26 . . 0.968 no
C11 H27 . . 0.961 no

loop_
_geom_torsion_atom_site_label_1
_geom_torsion_atom_site_label_2
_geom_torsion_atom_site_label_3
_geom_torsion_atom_site_label_4
_geom_torsion
_geom_torsion_publ_flag
Mo P1 C3 C2 -19.3(3) yes
Mo P2 C4 C2 -22.4(4) yes
Mo P3 C5 C2 -22.2(4) yes
P1 C3 C2 C1 -168.8(3) yes
P2 C4 C2 C1 -166.6(3) yes
P3 C5 C2 C1 -165.7(3) yes
